data_7047021
loop_
_publ_author_name
'Liang, Qiuming'
'Liu, Nina Jiabao'
'Song, Datong'

_publ_section_title
;
 Constructing reactive Fe and Co complexes from isolated
 picolyl-functionalized N-heterocyclic carbenes.
;
_journal_issue 29
_journal_name_full 'Dalton transactions (Cambridge, England : 2003)'
_journal_page_first 9889
_journal_page_last 9896
_journal_paper_doi 10.1039/c8dt02621a
_journal_volume 47
_journal_year 2018
_chemical_formula_sum 'C39 H65 Fe N5 Si4'
_chemical_formula_weight 772.17
_space_group_crystal_system monoclinic
_space_group_IT_number 14
_space_group_name_Hall '-P 2ybc'
_space_group_name_H-M_alt 'P 1 21/c 1'
_symmetry_space_group_name_Hall '-P 2ybc'
_symmetry_space_group_name_H-M 'P 1 21/c 1'
_atom_sites_solution_hydrogens geom
_audit_creation_method SHELXL-2016/6
_audit_update_record
;
2018-03-16 deposited with the CCDC.
2018-07-03 downloaded from the CCDC.
;
_cell_angle_alpha 90
_cell_angle_beta 114.286(11)
_cell_angle_gamma 90
_cell_formula_units_Z 4
_cell_length_a 23.467(8)
_cell_length_b 10.283(3)
_cell_length_c 20.491(7)
_cell_measurement_reflns_used 40543
_cell_measurement_temperature 150(2)
_cell_measurement_theta_max 27.479
_cell_measurement_theta_min 0.952
_cell_volume 4507(3)
_computing_structure_refinement 'SHELXL-2016/6 (Sheldrick, 2016)'
_diffrn_ambient_temperature 150(2)
_diffrn_measured_fraction_theta_full 1.000
_diffrn_measured_fraction_theta_max 0.997
_diffrn_measurement_device_type 'Bruker Kappa Apex II'
_diffrn_measurement_method 'omega and phi scans'
_diffrn_radiation_type MoK\a
_diffrn_radiation_wavelength 0.71073
_diffrn_reflns_av_R_equivalents 0.2192
_diffrn_reflns_av_unetI/netI 0.2724
_diffrn_reflns_Laue_measured_fraction_full 1.000
_diffrn_reflns_Laue_measured_fraction_max 0.997
_diffrn_reflns_limit_h_max 29
_diffrn_reflns_limit_h_min -30
_diffrn_reflns_limit_k_max 11
_diffrn_reflns_limit_k_min -13
_diffrn_reflns_limit_l_max 26
_diffrn_reflns_limit_l_min -26
_diffrn_reflns_number 40543
_diffrn_reflns_point_group_measured_fraction_full 1.000
_diffrn_reflns_point_group_measured_fraction_max 0.997
_diffrn_reflns_theta_full 25.242
_diffrn_reflns_theta_max 27.479
_diffrn_reflns_theta_min 0.952
_exptl_absorpt_coefficient_mu 0.472
_exptl_absorpt_correction_type multi-scan
_exptl_absorpt_process_details SADABS
_exptl_crystal_colour 'pale yellow'
_exptl_crystal_density_diffrn 1.138
_exptl_crystal_description block
_exptl_crystal_F_000 1664
_exptl_crystal_size_max 0.1
_exptl_crystal_size_mid 0.1
_exptl_crystal_size_min 0.1
_exptl_transmission_factor_max 0.6364
_exptl_transmission_factor_min 0.5151
_refine_diff_density_max 0.429
_refine_diff_density_min -0.492
_refine_diff_density_rms 0.106
_refine_ls_extinction_method none
_refine_ls_goodness_of_fit_ref 0.981
_refine_ls_hydrogen_treatment constr
_refine_ls_matrix_type full
_refine_ls_number_parameters 460
_refine_ls_number_reflns 10306
_refine_ls_number_restraints 0
_refine_ls_restrained_S_all 0.981
_refine_ls_R_factor_all 0.2402
_refine_ls_R_factor_gt 0.0796
_refine_ls_shift/su_max 0.000
_refine_ls_shift/su_mean 0.000
_refine_ls_structure_factor_coef Fsqd
_refine_ls_weighting_details 'w=1/[\s^2^(Fo^2^)+(0.0390P)^2^] where P=(Fo^2^+2Fc^2^)/3'
_refine_ls_weighting_scheme calc
_refine_ls_wR_factor_gt 0.1142
_refine_ls_wR_factor_ref 0.1625
_reflns_Friedel_coverage 0.000
_reflns_number_gt 4105
_reflns_number_total 10306
_reflns_threshold_expression 'I > 2\s(I)'
_cod_data_source_file c8dt02621a2.cif
_cod_data_source_block wl39a
_cod_depositor_comments 'Adding full bibliography for 7047015--7047025.cif.'
_cod_original_cell_volume 4507(2)
_cod_database_code 7047021
_shelx_shelxl_version_number 2016/6
_shelx_space_group_comment
;
The symmetry employed for this shelxl refinement is uniquely defined
by the following loop, which should always be used as a source of
symmetry information in preference to the above space-group names.
They are only intended as comments.
;

loop_
_space_group_symop_operation_xyz
'x, y, z'
'-x, y+1/2, -z+1/2'
'-x, -y, -z'
'x, -y-1/2, z-1/2'

loop_
_atom_site_label
_atom_site_type_symbol
_atom_site_fract_x
_atom_site_fract_y
_atom_site_fract_z
_atom_site_U_iso_or_equiv
_atom_site_adp_type
_atom_site_occupancy
_atom_site_site_symmetry_order
_atom_site_calc_flag
_atom_site_refinement_flags_posn
_atom_site_refinement_flags_adp
Fe1 Fe 0.27332(3) 0.73614(6) 0.20579(4) 0.0201(2) Uani 1 1 d . .
Si1 Si 0.39768(7) 0.70021(14) 0.18591(9) 0.0253(4) Uani 1 1 d . .
N1 N 0.30716(19) 0.8552(4) 0.3621(2) 0.0211(11) Uani 1 1 d . .
C1 C 0.3739(2) 0.8335(5) 0.3900(3) 0.0188(12) Uani 1 1 d . .
Si2 Si 0.35362(7) 0.47151(14) 0.24316(9) 0.0268(4) Uani 1 1 d . .
N2 N 0.20845(18) 0.8614(4) 0.2984(2) 0.0189(10) Uani 1 1 d . .
C2 C 0.4120(2) 0.9295(5) 0.3804(3) 0.0239(13) Uani 1 1 d . .
Si3 Si 0.19122(7) 0.93395(14) 0.08288(9) 0.0297(4) Uani 1 1 d . .
N3 N 0.04566(18) 0.7625(4) 0.2266(2) 0.0184(10) Uani 1 1 d . .
C3 C 0.4758(2) 0.9091(5) 0.4088(3) 0.0311(15) Uani 1 1 d . .
H3A H 0.502050 0.972639 0.401507 0.037 Uiso 1 1 calc R U
Si4 Si 0.16015(7) 0.64672(15) 0.06599(9) 0.0321(4) Uani 1 1 d . .
N4 N 0.34650(18) 0.6312(3) 0.2169(2) 0.0191(10) Uani 1 1 d . .
C4 C 0.5025(2) 0.7977(5) 0.4476(3) 0.0297(14) Uani 1 1 d . .
N5 N 0.20137(18) 0.7782(4) 0.1157(2) 0.0236(11) Uani 1 1 d . .
C5 C 0.4635(3) 0.7063(5) 0.4580(3) 0.0307(14) Uani 1 1 d . .
H5A H 0.481486 0.630676 0.485312 0.037 Uiso 1 1 calc R U
C6 C 0.3984(2) 0.7218(5) 0.4295(3) 0.0240(13) Uani 1 1 d . .
C7 C 0.3841(2) 1.0554(5) 0.3408(3) 0.0367(16) Uani 1 1 d . .
H7A H 0.350561 1.034780 0.294148 0.055 Uiso 1 1 calc R U
H7B H 0.416693 1.105500 0.333915 0.055 Uiso 1 1 calc R U
H7C H 0.367095 1.106653 0.369022 0.055 Uiso 1 1 calc R U
C8 C 0.5720(2) 0.7746(6) 0.4765(3) 0.0522(19) Uani 1 1 d . .
H8A H 0.593962 0.858294 0.487155 0.078 Uiso 1 1 calc R U
H8B H 0.581862 0.727878 0.440755 0.078 Uiso 1 1 calc R U
H8C H 0.585462 0.722673 0.520415 0.078 Uiso 1 1 calc R U
C9 C 0.3572(3) 0.6211(5) 0.4416(3) 0.0379(16) Uani 1 1 d . .
H9A H 0.383233 0.556303 0.475975 0.057 Uiso 1 1 calc R U
H9B H 0.331849 0.578242 0.396084 0.057 Uiso 1 1 calc R U
H9C H 0.329680 0.663248 0.460442 0.057 Uiso 1 1 calc R U
C10 C 0.2630(2) 0.8196(4) 0.2962(3) 0.0172(12) Uani 1 1 d . .
C11 C 0.2798(3) 0.9145(5) 0.4027(3) 0.0257(14) Uani 1 1 d . .
H11A H 0.300871 0.946515 0.450155 0.031 Uiso 1 1 calc R U
C12 C 0.2181(3) 0.9183(5) 0.3626(3) 0.0250(13) Uani 1 1 d . .
H12A H 0.187062 0.953548 0.375990 0.030 Uiso 1 1 calc R U
C13 C 0.1458(2) 0.8444(5) 0.2413(3) 0.0237(13) Uani 1 1 d . .
H13A H 0.149676 0.818700 0.196770 0.028 Uiso 1 1 calc R U
H13B H 0.123396 0.928598 0.232376 0.028 Uiso 1 1 calc R U
C14 C 0.1075(2) 0.7420(4) 0.2595(3) 0.0181(12) Uani 1 1 d . .
C15 C 0.1340(2) 0.6370(4) 0.3029(3) 0.0226(13) Uani 1 1 d . .
H15A H 0.178125 0.628354 0.326315 0.027 Uiso 1 1 calc R U
C16 C 0.0952(2) 0.5440(5) 0.3119(3) 0.0283(14) Uani 1 1 d . .
H16A H 0.112193 0.470238 0.341438 0.034 Uiso 1 1 calc R U
C17 C 0.0311(2) 0.5608(5) 0.2770(3) 0.0246(14) Uani 1 1 d . .
H17A H 0.003546 0.497318 0.281505 0.029 Uiso 1 1 calc R U
C18 C 0.0073(2) 0.6720(5) 0.2350(3) 0.0240(13) Uani 1 1 d . .
C19 C -0.0616(2) 0.6958(4) 0.1972(3) 0.0217(13) Uani 1 1 d . .
C20 C -0.0978(2) 0.7132(4) 0.2371(3) 0.0234(13) Uani 1 1 d . .
C21 C -0.1623(2) 0.7358(4) 0.1994(3) 0.0282(14) Uani 1 1 d . .
H21A H -0.187257 0.746982 0.225519 0.034 Uiso 1 1 calc R U
C22 C -0.1906(2) 0.7423(4) 0.1252(3) 0.0237(13) Uani 1 1 d . .
C23 C -0.1534(2) 0.7277(4) 0.0881(3) 0.0232(13) Uani 1 1 d . .
H23A H -0.172102 0.733961 0.037351 0.028 Uiso 1 1 calc R U
C24 C -0.0896(2) 0.7041(4) 0.1225(3) 0.0220(13) Uani 1 1 d . .
C25 C -0.0690(3) 0.7159(5) 0.3178(3) 0.0397(16) Uani 1 1 d . .
H25A H -0.099648 0.748634 0.334813 0.060 Uiso 1 1 calc R U
H25B H -0.032307 0.773021 0.334778 0.060 Uiso 1 1 calc R U
H25C H -0.056238 0.627738 0.336146 0.060 Uiso 1 1 calc R U
C26 C -0.2599(2) 0.7670(5) 0.0867(3) 0.0341(15) Uani 1 1 d . .
H26A H -0.282064 0.718854 0.110491 0.051 Uiso 1 1 calc R U
H26B H -0.274545 0.738009 0.036926 0.051 Uiso 1 1 calc R U
H26C H -0.268157 0.860241 0.087813 0.051 Uiso 1 1 calc R U
C27 C -0.0519(2) 0.6879(5) 0.0777(3) 0.0318(15) Uani 1 1 d . .
H27A H -0.025439 0.610366 0.093582 0.048 Uiso 1 1 calc R U
H27B H -0.025502 0.764679 0.083431 0.048 Uiso 1 1 calc R U
H27C H -0.080445 0.678183 0.027124 0.048 Uiso 1 1 calc R U
C28 C 0.3934(3) 0.8821(5) 0.1850(3) 0.0437(18) Uani 1 1 d . .
H28A H 0.419374 0.917449 0.162105 0.066 Uiso 1 1 calc R U
H28B H 0.408593 0.914419 0.234296 0.066 Uiso 1 1 calc R U
H28C H 0.349945 0.909643 0.158239 0.066 Uiso 1 1 calc R U
C29 C 0.4813(2) 0.6576(6) 0.2408(3) 0.0449(18) Uani 1 1 d . .
H29A H 0.507755 0.699380 0.220361 0.067 Uiso 1 1 calc R U
H29B H 0.486516 0.563098 0.240861 0.067 Uiso 1 1 calc R U
H29C H 0.493397 0.688143 0.290038 0.067 Uiso 1 1 calc R U
C30 C 0.3803(3) 0.6519(5) 0.0920(3) 0.0409(16) Uani 1 1 d . .
H30A H 0.412095 0.688630 0.077837 0.061 Uiso 1 1 calc R U
H30B H 0.339024 0.684684 0.060076 0.061 Uiso 1 1 calc R U
H30C H 0.380797 0.556815 0.088712 0.061 Uiso 1 1 calc R U
C31 C 0.4219(2) 0.4398(5) 0.3312(3) 0.0350(16) Uani 1 1 d . .
H31A H 0.417736 0.352988 0.348552 0.052 Uiso 1 1 calc R U
H31B H 0.422507 0.505219 0.366239 0.052 Uiso 1 1 calc R U
H31C H 0.460870 0.444525 0.324575 0.052 Uiso 1 1 calc R U
C32 C 0.3645(3) 0.3550(5) 0.1785(3) 0.0429(17) Uani 1 1 d . .
H32A H 0.364042 0.265558 0.194844 0.064 Uiso 1 1 calc R U
H32B H 0.404703 0.372146 0.176093 0.064 Uiso 1 1 calc R U
H32C H 0.330583 0.366423 0.130946 0.064 Uiso 1 1 calc R U
C33 C 0.2810(2) 0.4148(5) 0.2527(3) 0.0407(17) Uani 1 1 d . .
H33A H 0.287561 0.326391 0.272360 0.061 Uiso 1 1 calc R U
H33B H 0.245597 0.415075 0.205692 0.061 Uiso 1 1 calc R U
H33C H 0.272100 0.473336 0.285102 0.061 Uiso 1 1 calc R U
C34 C 0.2315(3) 1.0551(5) 0.1556(3) 0.0398(16) Uani 1 1 d . .
H34A H 0.226527 1.142476 0.134874 0.060 Uiso 1 1 calc R U
H34B H 0.276050 1.033801 0.179477 0.060 Uiso 1 1 calc R U
H34C H 0.212925 1.052529 0.190598 0.060 Uiso 1 1 calc R U
C35 C 0.1072(3) 0.9894(6) 0.0419(3) 0.0473(18) Uani 1 1 d . .
H35A H 0.105766 1.084545 0.039202 0.071 Uiso 1 1 calc R U
H35B H 0.086026 0.959429 0.071527 0.071 Uiso 1 1 calc R U
H35C H 0.086268 0.952974 -0.006390 0.071 Uiso 1 1 calc R U
C36 C 0.2235(3) 0.9537(5) 0.0139(3) 0.0481(18) Uani 1 1 d . .
H36A H 0.217184 1.043443 -0.003653 0.072 Uiso 1 1 calc R U
H36B H 0.201966 0.894102 -0.025998 0.072 Uiso 1 1 calc R U
H36C H 0.268319 0.933793 0.035343 0.072 Uiso 1 1 calc R U
C37 C 0.1191(3) 0.5585(5) 0.1138(3) 0.0425(17) Uani 1 1 d . .
H37A H 0.098593 0.480859 0.086441 0.064 Uiso 1 1 calc R U
H37B H 0.087572 0.615686 0.118520 0.064 Uiso 1 1 calc R U
H37C H 0.149450 0.532630 0.161446 0.064 Uiso 1 1 calc R U
C38 C 0.0981(3) 0.6860(6) -0.0244(3) 0.066(2) Uani 1 1 d . .
H38A H 0.081897 0.605189 -0.050914 0.100 Uiso 1 1 calc R U
H38B H 0.115882 0.740234 -0.050657 0.100 Uiso 1 1 calc R U
H38C H 0.064026 0.733043 -0.018901 0.100 Uiso 1 1 calc R U
C39 C 0.2140(3) 0.5308(5) 0.0496(3) 0.0481(19) Uani 1 1 d . .
H39A H 0.192882 0.446940 0.033939 0.072 Uiso 1 1 calc R U
H39B H 0.251627 0.518785 0.093846 0.072 Uiso 1 1 calc R U
H39C H 0.225621 0.565760 0.012266 0.072 Uiso 1 1 calc R U

loop_
_atom_site_aniso_label
_atom_site_aniso_U_11
_atom_site_aniso_U_22
_atom_site_aniso_U_33
_atom_site_aniso_U_23
_atom_site_aniso_U_13
_atom_site_aniso_U_12
Fe1 0.0183(4) 0.0214(4) 0.0215(5) -0.0010(4) 0.0090(4) 0.0003(3)
Si1 0.0215(9) 0.0294(9) 0.0272(11) 0.0000(7) 0.0123(8) 0.0006(7)
N1 0.017(2) 0.023(2) 0.023(3) 0.000(2) 0.008(2) 0.002(2)
C1 0.019(3) 0.025(3) 0.013(3) -0.003(2) 0.007(3) -0.002(2)
Si2 0.0270(9) 0.0235(9) 0.0325(11) -0.0012(8) 0.0149(8) 0.0003(7)
N2 0.015(2) 0.024(2) 0.018(3) 0.002(2) 0.006(2) -0.0007(19)
C2 0.025(3) 0.024(3) 0.019(4) -0.002(3) 0.004(3) -0.002(3)
Si3 0.0300(10) 0.0309(9) 0.0293(11) 0.0058(8) 0.0134(9) 0.0039(7)
N3 0.020(2) 0.016(2) 0.022(3) 0.000(2) 0.011(2) 0.0024(19)
C3 0.017(3) 0.046(4) 0.025(4) -0.008(3) 0.004(3) -0.011(3)
Si4 0.0284(10) 0.0382(10) 0.0249(11) -0.0034(8) 0.0063(8) -0.0041(8)
N4 0.020(2) 0.019(2) 0.018(3) -0.0043(19) 0.007(2) 0.0015(19)
C4 0.017(3) 0.042(4) 0.024(4) -0.001(3) 0.003(3) 0.003(3)
N5 0.025(2) 0.025(2) 0.018(3) 0.003(2) 0.005(2) -0.003(2)
C5 0.030(3) 0.037(3) 0.021(4) 0.000(3) 0.006(3) 0.000(3)
C6 0.026(3) 0.029(3) 0.020(4) -0.002(3) 0.012(3) -0.006(3)
C7 0.037(4) 0.032(3) 0.045(5) 0.003(3) 0.020(3) -0.003(3)
C8 0.026(4) 0.085(5) 0.038(5) 0.005(4) 0.006(3) -0.001(4)
C9 0.039(4) 0.031(3) 0.047(5) -0.002(3) 0.022(3) -0.004(3)
C10 0.015(3) 0.016(3) 0.018(3) 0.004(2) 0.004(3) -0.003(2)
C11 0.031(3) 0.029(3) 0.022(4) -0.010(3) 0.015(3) -0.003(3)
C12 0.027(3) 0.030(3) 0.026(4) -0.004(3) 0.019(3) -0.002(3)
C13 0.019(3) 0.027(3) 0.025(4) 0.000(3) 0.008(3) 0.003(2)
C14 0.013(3) 0.022(3) 0.019(3) -0.004(3) 0.006(2) 0.000(2)
C15 0.015(3) 0.019(3) 0.027(4) 0.003(3) 0.002(3) 0.009(2)
C16 0.023(3) 0.019(3) 0.037(4) 0.005(3) 0.007(3) 0.007(3)
C17 0.025(3) 0.016(3) 0.032(4) -0.004(3) 0.010(3) -0.003(2)
C18 0.026(3) 0.019(3) 0.030(4) -0.005(3) 0.015(3) 0.001(3)
C19 0.024(3) 0.008(3) 0.033(4) -0.002(2) 0.011(3) -0.003(2)
C20 0.023(3) 0.016(3) 0.032(4) -0.003(3) 0.013(3) -0.004(2)
C21 0.023(3) 0.021(3) 0.049(4) 0.000(3) 0.023(3) -0.001(3)
C22 0.019(3) 0.013(3) 0.034(4) -0.002(3) 0.006(3) -0.003(2)
C23 0.022(3) 0.018(3) 0.025(4) 0.001(2) 0.005(3) -0.003(2)
C24 0.021(3) 0.011(3) 0.031(4) -0.003(2) 0.008(3) -0.002(2)
C25 0.031(4) 0.046(4) 0.044(5) -0.005(3) 0.017(3) 0.003(3)
C26 0.012(3) 0.034(3) 0.051(4) 0.002(3) 0.008(3) 0.002(3)
C27 0.028(3) 0.036(3) 0.032(4) -0.006(3) 0.014(3) 0.002(3)
C28 0.046(4) 0.034(4) 0.058(5) 0.000(3) 0.029(4) -0.014(3)
C29 0.020(3) 0.063(4) 0.055(5) 0.012(4) 0.020(3) 0.006(3)
C30 0.050(4) 0.044(4) 0.035(4) 0.004(3) 0.023(4) -0.001(3)
C31 0.040(4) 0.026(3) 0.040(4) 0.005(3) 0.017(3) 0.007(3)
C32 0.050(4) 0.032(3) 0.051(5) -0.007(3) 0.025(4) 0.004(3)
C33 0.036(4) 0.034(4) 0.050(5) 0.012(3) 0.015(3) 0.000(3)
C34 0.042(4) 0.026(3) 0.050(5) 0.008(3) 0.019(4) 0.001(3)
C35 0.038(4) 0.056(4) 0.038(5) 0.005(3) 0.006(3) 0.011(3)
C36 0.057(5) 0.049(4) 0.044(5) 0.014(3) 0.026(4) 0.006(3)
C37 0.039(4) 0.047(4) 0.047(5) -0.011(3) 0.024(4) -0.006(3)
C38 0.067(5) 0.064(5) 0.038(5) 0.001(4) -0.008(4) -0.019(4)
C39 0.045(4) 0.059(4) 0.045(5) -0.032(4) 0.024(4) -0.013(3)

loop_
_atom_type_symbol
_atom_type_description
_atom_type_scat_dispersion_real
_atom_type_scat_dispersion_imag
_atom_type_scat_source
C C 0.0033 0.0016 'International Tables Vol C Tables 4.2.6.8 and 6.1.1.4'
H H 0.0000 0.0000 'International Tables Vol C Tables 4.2.6.8 and 6.1.1.4'
N N 0.0061 0.0033 'International Tables Vol C Tables 4.2.6.8 and 6.1.1.4'
Si Si 0.0817 0.0704 'International Tables Vol C Tables 4.2.6.8 and 6.1.1.4'
Fe Fe 0.3463 0.8444 'International Tables Vol C Tables 4.2.6.8 and 6.1.1.4'

loop_
_geom_angle_atom_site_label_1
_geom_angle_atom_site_label_2
_geom_angle_atom_site_label_3
_geom_angle
N4 Fe1 N5 126.98(17)
N4 Fe1 C10 121.67(18)
N5 Fe1 C10 111.35(18)
N4 Si1 C30 112.4(2)
N4 Si1 C29 113.6(2)
C30 Si1 C29 106.8(3)
N4 Si1 C28 111.8(2)
C30 Si1 C28 105.6(3)
C29 Si1 C28 106.2(3)
C10 N1 C11 111.1(4)
C10 N1 C1 127.2(4)
C11 N1 C1 121.6(4)
C6 C1 C2 122.0(5)
C6 C1 N1 118.7(4)
C2 C1 N1 119.1(4)
N4 Si2 C32 114.4(2)
N4 Si2 C31 113.7(2)
C32 Si2 C31 104.8(3)
N4 Si2 C33 110.7(2)
C32 Si2 C33 105.5(3)
C31 Si2 C33 107.2(3)
C10 N2 C12 112.2(4)
C10 N2 C13 125.6(4)
C12 N2 C13 122.2(4)
C3 C2 C1 118.6(5)
C3 C2 C7 120.5(5)
C1 C2 C7 120.9(5)
N5 Si3 C36 111.3(2)
N5 Si3 C34 111.5(2)
C36 Si3 C34 107.5(3)
N5 Si3 C35 114.1(2)
C36 Si3 C35 107.8(3)
C34 Si3 C35 104.2(3)
C14 N3 C18 117.9(4)
C2 C3 C4 121.4(5)
C2 C3 H3A 119.3
C4 C3 H3A 119.3
N5 Si4 C39 110.5(2)
N5 Si4 C37 110.8(2)
C39 Si4 C37 108.5(3)
N5 Si4 C38 115.7(2)
C39 Si4 C38 105.6(3)
C37 Si4 C38 105.3(3)
Si2 N4 Si1 121.1(2)
Si2 N4 Fe1 122.1(2)
Si1 N4 Fe1 116.1(2)
C5 C4 C3 118.5(5)
C5 C4 C8 120.6(5)
C3 C4 C8 120.9(5)
Si3 N5 Si4 123.0(2)
Si3 N5 Fe1 120.0(2)
Si4 N5 Fe1 115.9(2)
C4 C5 C6 122.2(5)
C4 C5 H5A 118.9
C6 C5 H5A 118.9
C1 C6 C5 117.2(5)
C1 C6 C9 121.6(5)
C5 C6 C9 121.1(5)
C2 C7 H7A 109.5
C2 C7 H7B 109.5
H7A C7 H7B 109.5
C2 C7 H7C 109.5
H7A C7 H7C 109.5
H7B C7 H7C 109.5
C4 C8 H8A 109.5
C4 C8 H8B 109.5
H8A C8 H8B 109.5
C4 C8 H8C 109.5
H8A C8 H8C 109.5
H8B C8 H8C 109.5
C6 C9 H9A 109.5
C6 C9 H9B 109.5
H9A C9 H9B 109.5
C6 C9 H9C 109.5
H9A C9 H9C 109.5
H9B C9 H9C 109.5
N2 C10 N1 102.9(4)
N2 C10 Fe1 126.4(4)
N1 C10 Fe1 130.5(4)
C12 C11 N1 107.2(5)
C12 C11 H11A 126.4
N1 C11 H11A 126.4
C11 C12 N2 106.7(5)
C11 C12 H12A 126.7
N2 C12 H12A 126.7
N2 C13 C14 112.7(4)
N2 C13 H13A 109.1
C14 C13 H13A 109.1
N2 C13 H13B 109.1
C14 C13 H13B 109.1
H13A C13 H13B 107.8
N3 C14 C15 123.8(4)
N3 C14 C13 113.2(4)
C15 C14 C13 123.0(4)
C14 C15 C16 118.8(5)
C14 C15 H15A 120.6
C16 C15 H15A 120.6
C15 C16 C17 118.6(5)
C15 C16 H16A 120.7
C17 C16 H16A 120.7
C16 C17 C18 119.5(5)
C16 C17 H17A 120.2
C18 C17 H17A 120.2
N3 C18 C17 121.3(5)
N3 C18 C19 117.1(4)
C17 C18 C19 121.6(4)
C24 C19 C20 120.1(5)
C24 C19 C18 119.8(5)
C20 C19 C18 120.0(5)
C21 C20 C19 118.1(5)
C21 C20 C25 119.7(5)
C19 C20 C25 122.1(5)
C22 C21 C20 122.1(5)
C22 C21 H21A 118.9
C20 C21 H21A 118.9
C23 C22 C21 118.2(5)
C23 C22 C26 121.3(5)
C21 C22 C26 120.5(5)
C22 C23 C24 122.2(5)
C22 C23 H23A 118.9
C24 C23 H23A 118.9
C23 C24 C19 119.3(5)
C23 C24 C27 119.0(5)
C19 C24 C27 121.7(5)
C20 C25 H25A 109.5
C20 C25 H25B 109.5
H25A C25 H25B 109.5
C20 C25 H25C 109.5
H25A C25 H25C 109.5
H25B C25 H25C 109.5
C22 C26 H26A 109.5
C22 C26 H26B 109.5
H26A C26 H26B 109.5
C22 C26 H26C 109.5
H26A C26 H26C 109.5
H26B C26 H26C 109.5
C24 C27 H27A 109.5
C24 C27 H27B 109.5
H27A C27 H27B 109.5
C24 C27 H27C 109.5
H27A C27 H27C 109.5
H27B C27 H27C 109.5
Si1 C28 H28A 109.5
Si1 C28 H28B 109.5
H28A C28 H28B 109.5
Si1 C28 H28C 109.5
H28A C28 H28C 109.5
H28B C28 H28C 109.5
Si1 C29 H29A 109.5
Si1 C29 H29B 109.5
H29A C29 H29B 109.5
Si1 C29 H29C 109.5
H29A C29 H29C 109.5
H29B C29 H29C 109.5
Si1 C30 H30A 109.5
Si1 C30 H30B 109.5
H30A C30 H30B 109.5
Si1 C30 H30C 109.5
H30A C30 H30C 109.5
H30B C30 H30C 109.5
Si2 C31 H31A 109.5
Si2 C31 H31B 109.5
H31A C31 H31B 109.5
Si2 C31 H31C 109.5
H31A C31 H31C 109.5
H31B C31 H31C 109.5
Si2 C32 H32A 109.5
Si2 C32 H32B 109.5
H32A C32 H32B 109.5
Si2 C32 H32C 109.5
H32A C32 H32C 109.5
H32B C32 H32C 109.5
Si2 C33 H33A 109.5
Si2 C33 H33B 109.5
H33A C33 H33B 109.5
Si2 C33 H33C 109.5
H33A C33 H33C 109.5
H33B C33 H33C 109.5
Si3 C34 H34A 109.5
Si3 C34 H34B 109.5
H34A C34 H34B 109.5
Si3 C34 H34C 109.5
H34A C34 H34C 109.5
H34B C34 H34C 109.5
Si3 C35 H35A 109.5
Si3 C35 H35B 109.5
H35A C35 H35B 109.5
Si3 C35 H35C 109.5
H35A C35 H35C 109.5
H35B C35 H35C 109.5
Si3 C36 H36A 109.5
Si3 C36 H36B 109.5
H36A C36 H36B 109.5
Si3 C36 H36C 109.5
H36A C36 H36C 109.5
H36B C36 H36C 109.5
Si4 C37 H37A 109.5
Si4 C37 H37B 109.5
H37A C37 H37B 109.5
Si4 C37 H37C 109.5
H37A C37 H37C 109.5
H37B C37 H37C 109.5
Si4 C38 H38A 109.5
Si4 C38 H38B 109.5
H38A C38 H38B 109.5
Si4 C38 H38C 109.5
H38A C38 H38C 109.5
H38B C38 H38C 109.5
Si4 C39 H39A 109.5
Si4 C39 H39B 109.5
H39A C39 H39B 109.5
Si4 C39 H39C 109.5
H39A C39 H39C 109.5
H39B C39 H39C 109.5

loop_
_geom_bond_atom_site_label_1
_geom_bond_atom_site_label_2
_geom_bond_distance
Fe1 N4 1.961(4)
Fe1 N5 1.970(4)
Fe1 C10 2.145(5)
Si1 N4 1.725(4)
Si1 C30 1.863(6)
Si1 C29 1.868(5)
Si1 C28 1.873(5)
N1 C10 1.370(6)
N1 C11 1.384(6)
N1 C1 1.447(6)
C1 C6 1.386(7)
C1 C2 1.400(6)
Si2 N4 1.715(4)
Si2 C32 1.880(5)
Si2 C31 1.884(5)
Si2 C33 1.886(5)
N2 C10 1.369(6)
N2 C12 1.370(6)
N2 C13 1.464(6)
C2 C3 1.381(7)
C2 C7 1.525(7)
Si3 N5 1.715(4)
Si3 C36 1.868(6)
Si3 C34 1.873(6)
Si3 C35 1.885(6)
N3 C14 1.342(6)
N3 C18 1.355(6)
C3 C4 1.388(7)
C3 H3A 0.9500
Si4 N5 1.729(4)
Si4 C39 1.865(5)
Si4 C37 1.868(6)
Si4 C38 1.869(6)
C4 C5 1.388(7)
C4 C8 1.509(7)
C5 C6 1.401(7)
C5 H5A 0.9500
C6 C9 1.505(6)
C7 H7A 0.9800
C7 H7B 0.9800
C7 H7C 0.9800
C8 H8A 0.9800
C8 H8B 0.9800
C8 H8C 0.9800
C9 H9A 0.9800
C9 H9B 0.9800
C9 H9C 0.9800
C11 C12 1.340(7)
C11 H11A 0.9500
C12 H12A 0.9500
C13 C14 1.527(6)
C13 H13A 0.9900
C13 H13B 0.9900
C14 C15 1.375(6)
C15 C16 1.383(7)
C15 H15A 0.9500
C16 C17 1.384(7)
C16 H16A 0.9500
C17 C18 1.403(7)
C17 H17A 0.9500
C18 C19 1.496(7)
C19 C24 1.399(7)
C19 C20 1.412(7)
C20 C21 1.407(7)
C20 C25 1.507(7)
C21 C22 1.387(7)
C21 H21A 0.9500
C22 C23 1.381(7)
C22 C26 1.510(6)
C23 C24 1.389(6)
C23 H23A 0.9500
C24 C27 1.524(7)
C25 H25A 0.9800
C25 H25B 0.9800
C25 H25C 0.9800
C26 H26A 0.9800
C26 H26B 0.9800
C26 H26C 0.9800
C27 H27A 0.9800
C27 H27B 0.9800
C27 H27C 0.9800
C28 H28A 0.9800
C28 H28B 0.9800
C28 H28C 0.9800
C29 H29A 0.9800
C29 H29B 0.9800
C29 H29C 0.9800
C30 H30A 0.9800
C30 H30B 0.9800
C30 H30C 0.9800
C31 H31A 0.9800
C31 H31B 0.9800
C31 H31C 0.9800
C32 H32A 0.9800
C32 H32B 0.9800
C32 H32C 0.9800
C33 H33A 0.9800
C33 H33B 0.9800
C33 H33C 0.9800
C34 H34A 0.9800
C34 H34B 0.9800
C34 H34C 0.9800
C35 H35A 0.9800
C35 H35B 0.9800
C35 H35C 0.9800
C36 H36A 0.9800
C36 H36B 0.9800
C36 H36C 0.9800
C37 H37A 0.9800
C37 H37B 0.9800
C37 H37C 0.9800
C38 H38A 0.9800
C38 H38B 0.9800
C38 H38C 0.9800
C39 H39A 0.9800
C39 H39B 0.9800
C39 H39C 0.9800

loop_
_geom_torsion_atom_site_label_1
_geom_torsion_atom_site_label_2
_geom_torsion_atom_site_label_3
_geom_torsion_atom_site_label_4
_geom_torsion
C10 N1 C1 C6 -92.2(6)
C11 N1 C1 C6 85.8(6)
C10 N1 C1 C2 92.0(6)
C11 N1 C1 C2 -89.9(6)
C6 C1 C2 C3 2.9(8)
N1 C1 C2 C3 178.5(5)
C6 C1 C2 C7 -176.0(5)
N1 C1 C2 C7 -0.4(7)
C1 C2 C3 C4 -1.7(8)
C7 C2 C3 C4 177.2(5)
C32 Si2 N4 Si1 -47.4(4)
C31 Si2 N4 Si1 72.9(3)
C33 Si2 N4 Si1 -166.4(3)
C32 Si2 N4 Fe1 122.7(3)
C31 Si2 N4 Fe1 -117.0(3)
C33 Si2 N4 Fe1 3.7(4)
C30 Si1 N4 Si2 77.1(3)
C29 Si1 N4 Si2 -44.2(4)
C28 Si1 N4 Si2 -164.3(3)
C30 Si1 N4 Fe1 -93.5(3)
C29 Si1 N4 Fe1 145.1(3)
C28 Si1 N4 Fe1 25.0(3)
C2 C3 C4 C5 -0.3(8)
C2 C3 C4 C8 178.2(5)
C36 Si3 N5 Si4 -70.8(4)
C34 Si3 N5 Si4 169.1(3)
C35 Si3 N5 Si4 51.4(4)
C36 Si3 N5 Fe1 96.6(3)
C34 Si3 N5 Fe1 -23.5(3)
C35 Si3 N5 Fe1 -141.2(3)
C39 Si4 N5 Si3 114.9(3)
C37 Si4 N5 Si3 -124.8(3)
C38 Si4 N5 Si3 -5.0(4)
C39 Si4 N5 Fe1 -53.0(3)
C37 Si4 N5 Fe1 67.3(3)
C38 Si4 N5 Fe1 -172.9(3)
C3 C4 C5 C6 1.2(8)
C8 C4 C5 C6 -177.3(5)
C2 C1 C6 C5 -2.0(8)
N1 C1 C6 C5 -177.6(5)
C2 C1 C6 C9 177.9(5)
N1 C1 C6 C9 2.3(7)
C4 C5 C6 C1 -0.1(8)
C4 C5 C6 C9 -180.0(5)
C12 N2 C10 N1 -0.8(5)
C13 N2 C10 N1 -178.3(4)
C12 N2 C10 Fe1 -175.7(3)
C13 N2 C10 Fe1 6.7(6)
C11 N1 C10 N2 0.9(5)
C1 N1 C10 N2 179.1(4)
C11 N1 C10 Fe1 175.5(3)
C1 N1 C10 Fe1 -6.2(7)
C10 N1 C11 C12 -0.6(6)
C1 N1 C11 C12 -179.0(4)
N1 C11 C12 N2 0.1(6)
C10 N2 C12 C11 0.4(6)
C13 N2 C12 C11 178.1(4)
C10 N2 C13 C14 107.1(5)
C12 N2 C13 C14 -70.3(6)
C18 N3 C14 C15 -2.2(7)
C18 N3 C14 C13 175.3(4)
N2 C13 C14 N3 152.7(4)
N2 C13 C14 C15 -29.8(7)
N3 C14 C15 C16 2.1(8)
C13 C14 C15 C16 -175.1(5)
C14 C15 C16 C17 -0.3(8)
C15 C16 C17 C18 -1.4(8)
C14 N3 C18 C17 0.4(7)
C14 N3 C18 C19 -179.4(4)
C16 C17 C18 N3 1.4(8)
C16 C17 C18 C19 -178.9(5)
N3 C18 C19 C24 61.4(6)
C17 C18 C19 C24 -118.3(6)
N3 C18 C19 C20 -116.9(5)
C17 C18 C19 C20 63.3(7)
C24 C19 C20 C21 1.4(7)
C18 C19 C20 C21 179.8(4)
C24 C19 C20 C25 -175.0(4)
C18 C19 C20 C25 3.3(7)
C19 C20 C21 C22 -0.5(7)
C25 C20 C21 C22 176.0(5)
C20 C21 C22 C23 -0.9(7)
C20 C21 C22 C26 -179.8(4)
C21 C22 C23 C24 1.5(7)
C26 C22 C23 C24 -179.6(4)
C22 C23 C24 C19 -0.6(7)
C22 C23 C24 C27 179.4(4)
C20 C19 C24 C23 -0.9(7)
C18 C19 C24 C23 -179.3(4)
C20 C19 C24 C27 179.1(4)
C18 C19 C24 C27 0.7(7)
